data_1563979
loop_
_publ_author_name
'Jana, Abhimanyu'
'Brand\~ao, Paula'
'Mondal, Gopinath'
'Bera, Pradip'
'Santra, Ananyakumari'
'Jana, Atish Dipankar'
'Mokhamatam, Raveendra Babu'
'Manna, Sunil Kumar'
'Bhattacharyya, Nandan'
'Bera, Pulakesh'

_publ_section_title
;
 Synthesis, characterization, cytotoxicity effect and DNA cleavage study
 of symmetric dinuclear chloro and azido bridged copper(II) complexes of
 napthyl-pyrazole based ligand
;
_journal_name_full 'Inorganica Chimica Acta'
_journal_page_first 621
_journal_page_last 634
_journal_paper_doi 10.1016/j.ica.2018.06.054
_journal_volume 482
_journal_year 2018
_chemical_formula_sum 'C34 H38 Cu2 N18'
_chemical_formula_weight 825.90
_space_group_crystal_system triclinic
_space_group_IT_number 1
_space_group_name_Hall 'P 1'
_space_group_name_H-M_alt 'P 1'
_atom_sites_solution_hydrogens mixed
_audit_creation_method SHELXL-2013
_cell_angle_alpha 63.751(3)
_cell_angle_beta 89.079(3)
_cell_angle_gamma 77.329(3)
_cell_formula_units_Z 1
_cell_length_a 8.2229(7)
_cell_length_b 10.5534(10)
_cell_length_c 11.6684(11)
_cell_measurement_reflns_used 1100
_cell_measurement_temperature 150(2)
_cell_measurement_theta_max 25.00
_cell_measurement_theta_min 2.90
_cell_volume 882.25(14)
_computing_structure_refinement 'SHELXL-2013 (Sheldrick, 2013)'
_diffrn_ambient_temperature 150(2)
_diffrn_measured_fraction_theta_full 0.998
_diffrn_measured_fraction_theta_max 0.996
_diffrn_measurement_device_type CCD
_diffrn_measurement_method 'omega and phi scans'
_diffrn_radiation_type MoK\a
_diffrn_radiation_wavelength 0.71073
_diffrn_reflns_av_R_equivalents 0.0464
_diffrn_reflns_av_unetI/netI 0.0284
_diffrn_reflns_Laue_measured_fraction_full 0.998
_diffrn_reflns_Laue_measured_fraction_max 0.996
_diffrn_reflns_limit_h_max 10
_diffrn_reflns_limit_h_min -10
_diffrn_reflns_limit_k_max 13
_diffrn_reflns_limit_k_min -12
_diffrn_reflns_limit_l_max 15
_diffrn_reflns_limit_l_min 0
_diffrn_reflns_number 4264
_diffrn_reflns_point_group_measured_fraction_full 0.499
_diffrn_reflns_point_group_measured_fraction_max 0.498
_diffrn_reflns_theta_full 25.242
_diffrn_reflns_theta_max 28.066
_diffrn_reflns_theta_min 2.198
_diffrn_source 'fine-focus sealed tube'
_exptl_absorpt_coefficient_mu 1.261
_exptl_absorpt_correction_T_max 0.7456
_exptl_absorpt_correction_T_min 0.6258
_exptl_absorpt_correction_type multi-scan
_exptl_crystal_colour brown
_exptl_crystal_density_diffrn 1.554
_exptl_crystal_description plate
_exptl_crystal_F_000 426
_exptl_crystal_size_max 0.160
_exptl_crystal_size_mid 0.160
_exptl_crystal_size_min 0.030
_refine_diff_density_max 0.379
_refine_diff_density_min -0.373
_refine_diff_density_rms 0.061
_refine_ls_abs_structure_details
;
No quotients, so Flack parameter determined by classical intensity fit
;
_refine_ls_abs_structure_Flack 0.094(6)
_refine_ls_extinction_coef .
_refine_ls_extinction_method none
_refine_ls_goodness_of_fit_ref 1.056
_refine_ls_hydrogen_treatment mixed
_refine_ls_matrix_type full
_refine_ls_number_parameters 500
_refine_ls_number_reflns 4264
_refine_ls_number_restraints 4
_refine_ls_restrained_S_all 1.056
_refine_ls_R_factor_all 0.0238
_refine_ls_R_factor_gt 0.0229
_refine_ls_shift/su_max 0.000
_refine_ls_shift/su_mean 0.000
_refine_ls_structure_factor_coef Fsqd
_refine_ls_weighting_details 'w=1/[\s^2^(Fo^2^)+(0.0358P)^2^+0.2518P] where P=(Fo^2^+2Fc^2^)/3'
_refine_ls_weighting_scheme calc
_refine_ls_wR_factor_gt 0.0609
_refine_ls_wR_factor_ref 0.0614
_reflns_Friedel_coverage 0.000
_reflns_Friedel_fraction_full 0.000
_reflns_Friedel_fraction_max 0.000
_reflns_number_gt 4182
_reflns_number_total 4264
_reflns_threshold_expression 'I > 2\s(I)'
_cod_data_source_file Complex2.cif
_cod_data_source_block twin5
_cod_database_code 1563979
_shelx_space_group_comment
;
The symmetry employed for this shelxl refinement is uniquely defined
by the following loop, which should always be used as a source of
symmetry information in preference to the above space-group names.
They are only intended as comments.
;
_shelx_estimated_absorpt_t_min 0.824
_shelx_estimated_absorpt_t_max 0.963
_shelxl_version_number 2013-4

loop_
_space_group_symop_operation_xyz
'x, y, z'

loop_
_atom_site_label
_atom_site_type_symbol
_atom_site_fract_x
_atom_site_fract_y
_atom_site_fract_z
_atom_site_U_iso_or_equiv
_atom_site_adp_type
_atom_site_occupancy
_atom_site_site_symmetry_order
_atom_site_calc_flag
_atom_site_refinement_flags_posn
_atom_site_refinement_flags_adp
_atom_site_refinement_flags_occupancy
_atom_site_disorder_assembly
_atom_site_disorder_group
CuA Cu 0.73802(4) 0.41168(3) 0.41034(3) 0.01411(10) Uani 1 1 d . . . . .
CuB Cu 0.32302(4) 0.62130(4) 0.27569(3) 0.01458(10) Uani 1 1 d . . . . .
N1A N 0.7323(4) 0.2239(3) 0.4117(3) 0.0141(5) Uani 1 1 d . . . . .
N2A N 0.8193(4) 0.1061(3) 0.5182(3) 0.0148(5) Uani 1 1 d . . . . .
N3A N 0.8490(4) 0.2740(3) 0.5945(3) 0.0162(6) Uani 1 1 d D . . . .
H3A H 0.932(4) 0.310(4) 0.616(4) 0.020(11) Uiso 1 1 d D . . . .
N4 N 0.6008(4) 0.5400(3) 0.2483(3) 0.0185(6) Uani 1 1 d . . . . .
N5 N 0.6684(4) 0.6095(3) 0.1564(3) 0.0173(6) Uani 1 1 d . . . . .
N6 N 0.7276(5) 0.6781(5) 0.0666(3) 0.0336(8) Uani 1 1 d . . . . .
N7 N 0.7409(4) 0.5785(3) 0.4502(3) 0.0214(6) Uani 1 1 d . . . . .
N8 N 0.8465(4) 0.6445(3) 0.4020(3) 0.0192(6) Uani 1 1 d . . . . .
N9 N 0.9461(5) 0.7103(4) 0.3561(4) 0.0349(8) Uani 1 1 d . . . . .
N10 N 0.2065(4) 0.5123(4) 0.2218(3) 0.0241(7) Uani 1 1 d . . . . .
N11 N 0.1027(4) 0.4533(3) 0.2805(3) 0.0159(6) Uani 1 1 d . . . . .
N12 N 0.0035(4) 0.3901(4) 0.3332(3) 0.0247(7) Uani 1 1 d . . . . .
N13 N 0.3686(4) 0.4724(3) 0.4599(3) 0.0218(6) Uani 1 1 d . . . . .
N14 N 0.2706(4) 0.4206(3) 0.5320(3) 0.0186(6) Uani 1 1 d . . . . .
N15 N 0.1828(5) 0.3662(5) 0.6076(3) 0.0342(8) Uani 1 1 d . . . . .
N1B N 0.2923(4) 0.7961(3) 0.1046(3) 0.0155(6) Uani 1 1 d . . . . .
N2B N 0.3462(4) 0.9087(3) 0.1074(3) 0.0151(5) Uani 1 1 d . . . . .
N3B N 0.3909(4) 0.7678(3) 0.3320(3) 0.0150(6) Uani 1 1 d . . . . .
H3B H 0.478(5) 0.709(4) 0.399(4) 0.010(9) Uiso 1 1 d . . . . .
C1A C 0.6781(4) 0.1707(4) 0.3385(3) 0.0161(6) Uani 1 1 d . . . . .
C2A C 0.7343(4) 0.0177(4) 0.3980(3) 0.0182(7) Uani 1 1 d . . . . .
H2A H 0.7138 -0.0466 0.3661 0.022 Uiso 1 1 calc R U . . .
C3A C 0.8243(4) -0.0199(4) 0.5110(3) 0.0168(6) Uani 1 1 d . . . . .
C4A C 0.5723(5) 0.2657(4) 0.2141(3) 0.0216(7) Uani 1 1 d . . . . .
H4A1 H 0.4705 0.3228 0.2290 0.032 Uiso 1 1 calc R U . . .
H4A2 H 0.5418 0.2050 0.1782 0.032 Uiso 1 1 calc R U . . .
H4A3 H 0.6353 0.3315 0.1538 0.032 Uiso 1 1 calc R U . . .
C5A C 0.9107(5) -0.1652(4) 0.6154(3) 0.0237(7) Uani 1 1 d . . . . .
H5A1 H 1.0310 -0.1711 0.6228 0.036 Uiso 1 1 calc R U . . .
H5A2 H 0.8925 -0.2419 0.5950 0.036 Uiso 1 1 calc R U . . .
H5A3 H 0.8653 -0.1778 0.6969 0.036 Uiso 1 1 calc R U . . .
C6A C 0.9253(4) 0.1317(4) 0.6017(3) 0.0163(6) Uani 1 1 d . . . . .
H6A1 H 0.9335 0.0551 0.6912 0.020 Uiso 1 1 calc R U . . .
H6A2 H 1.0394 0.1298 0.5730 0.020 Uiso 1 1 calc R U . . .
C7A C 0.7229(4) 0.2711(4) 0.6885(3) 0.0171(6) Uani 1 1 d . . . . .
H7A1 H 0.6365 0.2249 0.6763 0.021 Uiso 1 1 calc R U . . .
H7A2 H 0.6670 0.3727 0.6684 0.021 Uiso 1 1 calc R U . . .
C8A C 0.7905(4) 0.1925(4) 0.8279(3) 0.0155(6) Uani 1 1 d . . . . .
C9A C 0.7754(4) 0.0524(4) 0.9021(3) 0.0190(7) Uani 1 1 d . . . . .
H9A H 0.7283 0.0050 0.8628 0.023 Uiso 1 1 calc R U . . .
C10A C 0.8278(5) -0.0234(4) 1.0353(4) 0.0232(7) Uani 1 1 d . . . . .
H10A H 0.8210 -0.1216 1.0834 0.028 Uiso 1 1 calc R U . . .
C11A C 0.8882(4) 0.0460(4) 1.0935(3) 0.0208(7) Uani 1 1 d . . . . .
H11A H 0.9177 -0.0027 1.1835 0.025 Uiso 1 1 calc R U . . .
C12A C 0.9078(4) 0.1909(4) 1.0214(3) 0.0178(7) Uani 1 1 d . . . . .
C13A C 0.8635(4) 0.2640(4) 0.8864(3) 0.0152(6) Uani 1 1 d . . . . .
C14A C 0.9686(5) 0.2629(5) 1.0826(4) 0.0236(7) Uani 1 1 d . . . . .
H14A H 0.9906 0.2164 1.1733 0.028 Uiso 1 1 calc R U . . .
C15A C 0.9964(5) 0.3991(5) 1.0129(4) 0.0277(8) Uani 1 1 d . . . . .
H15A H 1.0383 0.4461 1.0550 0.033 Uiso 1 1 calc R U . . .
C16A C 0.9624(5) 0.4687(4) 0.8779(4) 0.0262(8) Uani 1 1 d . . . . .
H16A H 0.9862 0.5611 0.8292 0.031 Uiso 1 1 calc R U . . .
C17A C 0.8950(5) 0.4045(4) 0.8162(3) 0.0206(7) Uani 1 1 d . . . . .
H17A H 0.8693 0.4544 0.7258 0.025 Uiso 1 1 calc R U . . .
C1B C 0.2240(4) 0.8470(4) -0.0155(3) 0.0176(7) Uani 1 1 d . . . . .
C2B C 0.2370(4) 0.9911(4) -0.0890(3) 0.0188(7) Uani 1 1 d . . . . .
H2B H 0.1986 1.0517 -0.1769 0.023 Uiso 1 1 calc R U . . .
C3B C 0.3162(4) 1.0271(4) -0.0084(3) 0.0169(6) Uani 1 1 d . . . . .
C4B C 0.1460(5) 0.7575(4) -0.0592(4) 0.0241(7) Uani 1 1 d . . . . .
H4B1 H 0.2145 0.6575 -0.0217 0.036 Uiso 1 1 calc R U . . .
H4B2 H 0.1399 0.7993 -0.1530 0.036 Uiso 1 1 calc R U . . .
H4B3 H 0.0330 0.7574 -0.0312 0.036 Uiso 1 1 calc R U . . .
C5B C 0.3613(5) 1.1652(4) -0.0321(4) 0.0222(7) Uani 1 1 d . . . . .
H5B1 H 0.3076 1.2006 0.0272 0.033 Uiso 1 1 calc R U . . .
H5B2 H 0.3228 1.2381 -0.1207 0.033 Uiso 1 1 calc R U . . .
H5B3 H 0.4831 1.1478 -0.0185 0.033 Uiso 1 1 calc R U . . .
C6B C 0.4515(4) 0.8756(4) 0.2206(3) 0.0161(6) Uani 1 1 d . . . . .
H6B1 H 0.4449 0.9649 0.2307 0.019 Uiso 1 1 calc R U . . .
H6B2 H 0.5696 0.8361 0.2124 0.019 Uiso 1 1 calc R U . . .
C7B C 0.2528(4) 0.8350(4) 0.3873(3) 0.0181(7) Uani 1 1 d . . . . .
H7B1 H 0.1930 0.7603 0.4410 0.022 Uiso 1 1 calc R U . . .
H7B2 H 0.1720 0.9130 0.3163 0.022 Uiso 1 1 calc R U . . .
C8B C 0.3127(4) 0.8981(4) 0.4673(3) 0.0163(6) Uani 1 1 d . . . . .
C9B C 0.2933(4) 1.0463(4) 0.4190(3) 0.0195(7) Uani 1 1 d . . . . .
H9B H 0.2404 1.1084 0.3348 0.023 Uiso 1 1 calc R U . . .
C10B C 0.3501(5) 1.1078(4) 0.4914(4) 0.0207(7) Uani 1 1 d . . . . .
H10B H 0.3366 1.2101 0.4557 0.025 Uiso 1 1 calc R U . . .
C11B C 0.4250(4) 1.0193(4) 0.6139(4) 0.0198(7) Uani 1 1 d . . . . .
H11B H 0.4630 1.0611 0.6626 0.024 Uiso 1 1 calc R U . . .
C12B C 0.4465(4) 0.8666(4) 0.6685(3) 0.0178(6) Uani 1 1 d . . . . .
C13B C 0.3883(4) 0.8041(4) 0.5954(3) 0.0165(6) Uani 1 1 d . . . . .
C14B C 0.5217(5) 0.7739(4) 0.7952(4) 0.0234(7) Uani 1 1 d . . . . .
H14B H 0.5634 0.8145 0.8435 0.028 Uiso 1 1 calc R U . . .
C15B C 0.5353(5) 0.6275(5) 0.8490(4) 0.0271(8) Uani 1 1 d . . . . .
H15B H 0.5857 0.5672 0.9342 0.033 Uiso 1 1 calc R U . . .
C16B C 0.4741(5) 0.5651(4) 0.7778(4) 0.0265(8) Uani 1 1 d . . . . .
H16B H 0.4817 0.4634 0.8159 0.032 Uiso 1 1 calc R U . . .
C17B C 0.4042(5) 0.6518(4) 0.6540(4) 0.0225(7) Uani 1 1 d . . . . .
H17B H 0.3657 0.6088 0.6067 0.027 Uiso 1 1 calc R U . . .

loop_
_atom_site_aniso_label
_atom_site_aniso_U_11
_atom_site_aniso_U_22
_atom_site_aniso_U_33
_atom_site_aniso_U_23
_atom_site_aniso_U_13
_atom_site_aniso_U_12
CuA 0.0172(2) 0.0124(2) 0.0124(2) -0.00464(17) -0.00047(16) -0.00497(17)
CuB 0.0165(2) 0.0142(2) 0.0143(2) -0.00642(17) 0.00030(16) -0.00607(17)
N1A 0.0167(14) 0.0117(13) 0.0132(13) -0.0054(11) 0.0009(11) -0.0025(11)
N2A 0.0171(13) 0.0126(12) 0.0141(13) -0.0060(10) -0.0005(10) -0.0023(11)
N3A 0.0173(14) 0.0180(14) 0.0155(13) -0.0092(12) 0.0009(11) -0.0046(12)
N4 0.0141(14) 0.0191(15) 0.0181(14) -0.0053(12) -0.0002(11) -0.0027(12)
N5 0.0191(15) 0.0191(14) 0.0146(14) -0.0089(12) -0.0035(11) -0.0031(12)
N6 0.039(2) 0.044(2) 0.0161(15) -0.0065(15) 0.0049(14) -0.0219(17)
N7 0.0217(16) 0.0207(15) 0.0273(16) -0.0146(13) 0.0000(12) -0.0071(12)
N8 0.0206(15) 0.0120(14) 0.0230(15) -0.0072(12) -0.0067(11) -0.0011(12)
N9 0.036(2) 0.0264(18) 0.050(2) -0.0196(17) 0.0028(17) -0.0168(16)
N10 0.0291(18) 0.0307(18) 0.0234(16) -0.0170(14) 0.0111(14) -0.0184(15)
N11 0.0155(14) 0.0192(14) 0.0143(13) -0.0081(11) 0.0006(10) -0.0052(11)
N12 0.0222(16) 0.0278(17) 0.0288(17) -0.0142(14) 0.0068(13) -0.0118(14)
N13 0.0263(17) 0.0187(15) 0.0181(15) -0.0049(13) -0.0015(13) -0.0077(13)
N14 0.0252(16) 0.0176(14) 0.0156(14) -0.0085(12) -0.0007(12) -0.0073(12)
N15 0.034(2) 0.046(2) 0.0177(16) -0.0077(15) 0.0050(14) -0.0146(17)
N1B 0.0147(13) 0.0185(14) 0.0154(13) -0.0087(11) -0.0010(11) -0.0055(11)
N2B 0.0167(13) 0.0148(13) 0.0145(12) -0.0066(11) 0.0007(10) -0.0048(10)
N3B 0.0145(14) 0.0156(14) 0.0133(13) -0.0057(11) -0.0012(11) -0.0022(11)
C1A 0.0162(16) 0.0188(16) 0.0158(15) -0.0088(13) 0.0032(12) -0.0071(12)
C2A 0.0182(16) 0.0190(16) 0.0211(17) -0.0124(14) 0.0025(13) -0.0043(13)
C3A 0.0163(15) 0.0148(15) 0.0200(15) -0.0086(13) 0.0039(13) -0.0033(12)
C4A 0.0276(18) 0.0187(16) 0.0176(16) -0.0086(14) -0.0054(14) -0.0021(14)
C5A 0.0264(18) 0.0177(16) 0.0224(17) -0.0070(14) -0.0009(14) -0.0005(14)
C6A 0.0157(15) 0.0175(16) 0.0156(15) -0.0087(13) -0.0015(12) -0.0006(12)
C7A 0.0154(15) 0.0226(17) 0.0133(15) -0.0086(13) 0.0003(12) -0.0033(13)
C8A 0.0148(15) 0.0183(16) 0.0147(15) -0.0094(13) 0.0042(12) -0.0021(12)
C9A 0.0176(16) 0.0225(18) 0.0175(15) -0.0095(14) 0.0032(13) -0.0053(13)
C10A 0.0244(18) 0.0190(17) 0.0212(17) -0.0048(14) 0.0072(14) -0.0053(14)
C11A 0.0171(16) 0.0238(18) 0.0136(15) -0.0030(14) 0.0036(12) -0.0016(14)
C12A 0.0143(15) 0.0221(17) 0.0154(15) -0.0092(13) 0.0025(12) 0.0003(13)
C13A 0.0153(15) 0.0138(14) 0.0136(14) -0.0054(12) 0.0002(12) 0.0007(12)
C14A 0.0215(17) 0.0330(19) 0.0164(16) -0.0136(15) -0.0013(13) -0.0006(15)
C15A 0.0272(19) 0.030(2) 0.031(2) -0.0203(17) -0.0034(16) -0.0010(16)
C16A 0.035(2) 0.0147(16) 0.0281(19) -0.0094(15) -0.0033(16) -0.0044(15)
C17A 0.0264(17) 0.0153(15) 0.0167(15) -0.0058(13) -0.0014(13) -0.0009(14)
C1B 0.0143(15) 0.0218(17) 0.0164(15) -0.0099(13) 0.0000(12) -0.0007(13)
C2B 0.0174(16) 0.0215(17) 0.0139(15) -0.0058(13) -0.0021(12) -0.0020(13)
C3B 0.0161(15) 0.0150(15) 0.0166(15) -0.0053(13) 0.0029(12) -0.0016(12)
C4B 0.0240(18) 0.031(2) 0.0201(17) -0.0134(15) -0.0044(14) -0.0069(15)
C5B 0.0231(18) 0.0174(17) 0.0235(17) -0.0068(14) 0.0014(14) -0.0052(14)
C6B 0.0174(15) 0.0164(15) 0.0166(15) -0.0081(13) 0.0004(12) -0.0060(12)
C7B 0.0136(15) 0.0235(17) 0.0195(16) -0.0124(14) 0.0002(12) -0.0030(13)
C8B 0.0122(14) 0.0207(16) 0.0186(15) -0.0114(13) 0.0026(12) -0.0034(12)
C9B 0.0151(15) 0.0227(17) 0.0191(16) -0.0092(13) 0.0017(12) -0.0021(13)
C10B 0.0206(17) 0.0192(17) 0.0257(18) -0.0135(15) 0.0065(14) -0.0042(13)
C11B 0.0186(16) 0.0244(18) 0.0259(17) -0.0181(15) 0.0051(13) -0.0086(14)
C12B 0.0161(15) 0.0213(17) 0.0197(16) -0.0124(14) 0.0044(12) -0.0046(13)
C13B 0.0129(14) 0.0194(16) 0.0211(16) -0.0120(14) 0.0033(12) -0.0052(12)
C14B 0.0211(17) 0.0309(19) 0.0222(17) -0.0160(15) 0.0012(14) -0.0050(15)
C15B 0.0278(19) 0.031(2) 0.0171(17) -0.0087(16) -0.0017(14) -0.0006(17)
C16B 0.034(2) 0.0215(17) 0.0234(18) -0.0101(15) 0.0038(16) -0.0046(16)
C17B 0.0260(18) 0.0227(18) 0.0212(16) -0.0117(14) 0.0026(14) -0.0064(14)

loop_
_atom_type_symbol
_atom_type_description
_atom_type_scat_dispersion_real
_atom_type_scat_dispersion_imag
_atom_type_scat_source
C C 0.0033 0.0016 'International Tables Vol C Tables 4.2.6.8 and 6.1.1.4'
H H 0.0000 0.0000 'International Tables Vol C Tables 4.2.6.8 and 6.1.1.4'
N N 0.0061 0.0033 'International Tables Vol C Tables 4.2.6.8 and 6.1.1.4'
Cu Cu 0.3201 1.2651 'International Tables Vol C Tables 4.2.6.8 and 6.1.1.4'

loop_
_geom_angle_atom_site_label_1
_geom_angle_atom_site_label_2
_geom_angle_atom_site_label_3
_geom_angle
_geom_angle_site_symmetry_1
_geom_angle_site_symmetry_3
N4 CuA N1A 97.66(13) . .
N4 CuA N7 92.22(13) . .
N1A CuA N7 167.57(12) . .
N4 CuA N3A 171.23(13) . .
N1A CuA N3A 81.68(12) . .
N7 CuA N3A 87.40(13) . .
N4 CuA N12 99.58(13) . 1_655
N1A CuA N12 87.83(12) . 1_655
N7 CuA N12 97.97(13) . 1_655
N3A CuA N12 89.14(12) . 1_655
N10 CuB N1B 96.08(13) . .
N10 CuB N13 95.31(14) . .
N1B CuB N13 168.36(13) . .
N10 CuB N3B 166.32(13) . .
N1B CuB N3B 80.58(12) . .
N13 CuB N3B 87.78(13) . .
N10 CuB N4 102.96(13) . .
N1B CuB N4 91.53(11) . .
N13 CuB N4 88.22(13) . .
N3B CuB N4 90.43(11) . .
C1A N1A N2A 106.1(3) . .
C1A N1A CuA 141.0(2) . .
N2A N1A CuA 112.8(2) . .
C3A N2A N1A 111.2(3) . .
C3A N2A C6A 128.5(3) . .
N1A N2A C6A 118.1(3) . .
C6A N3A C7A 114.3(3) . .
C6A N3A CuA 108.9(2) . .
C7A N3A CuA 109.4(2) . .
C6A N3A H3A 109(3) . .
C7A N3A H3A 104(3) . .
CuA N3A H3A 111(3) . .
N5 N4 CuA 118.5(3) . .
N5 N4 CuB 122.4(2) . .
CuA N4 CuB 113.09(14) . .
N6 N5 N4 177.7(4) . .
N8 N7 CuA 115.2(3) . .
N9 N8 N7 178.6(4) . .
N11 N10 CuB 123.4(3) . .
N12 N11 N10 175.4(4) . .
N11 N12 CuA 144.6(3) . 1_455
N14 N13 CuB 128.0(3) . .
N15 N14 N13 176.1(4) . .
C1B N1B N2B 105.5(3) . .
C1B N1B CuB 140.9(3) . .
N2B N1B CuB 113.4(2) . .
C3B N2B N1B 111.7(3) . .
C3B N2B C6B 130.0(3) . .
N1B N2B C6B 117.0(3) . .
C6B N3B C7B 113.0(3) . .
C6B N3B CuB 107.5(2) . .
C7B N3B CuB 113.0(2) . .
C6B N3B H3B 112(2) . .
C7B N3B H3B 107(2) . .
CuB N3B H3B 104(2) . .
N1A C1A C2A 109.7(3) . .
N1A C1A C4A 122.6(3) . .
C2A C1A C4A 127.8(3) . .
C3A C2A C1A 106.4(3) . .
C3A C2A H2A 126.8 . .
C1A C2A H2A 126.8 . .
N2A C3A C2A 106.6(3) . .
N2A C3A C5A 122.2(3) . .
C2A C3A C5A 131.1(3) . .
C1A C4A H4A1 109.5 . .
C1A C4A H4A2 109.5 . .
H4A1 C4A H4A2 109.5 . .
C1A C4A H4A3 109.5 . .
H4A1 C4A H4A3 109.5 . .
H4A2 C4A H4A3 109.5 . .
C3A C5A H5A1 109.5 . .
C3A C5A H5A2 109.5 . .
H5A1 C5A H5A2 109.5 . .
C3A C5A H5A3 109.5 . .
H5A1 C5A H5A3 109.5 . .
H5A2 C5A H5A3 109.5 . .
N3A C6A N2A 107.8(3) . .
N3A C6A H6A1 110.2 . .
N2A C6A H6A1 110.2 . .
N3A C6A H6A2 110.2 . .
N2A C6A H6A2 110.2 . .
H6A1 C6A H6A2 108.5 . .
N3A C7A C8A 115.7(3) . .
N3A C7A H7A1 108.4 . .
C8A C7A H7A1 108.4 . .
N3A C7A H7A2 108.4 . .
C8A C7A H7A2 108.4 . .
H7A1 C7A H7A2 107.4 . .
C9A C8A C13A 119.2(3) . .
C9A C8A C7A 119.8(3) . .
C13A C8A C7A 120.9(3) . .
C8A C9A C10A 122.1(3) . .
C8A C9A H9A 119.0 . .
C10A C9A H9A 119.0 . .
C11A C10A C9A 119.3(3) . .
C11A C10A H10A 120.3 . .
C9A C10A H10A 120.3 . .
C10A C11A C12A 121.0(3) . .
C10A C11A H11A 119.5 . .
C12A C11A H11A 119.5 . .
C14A C12A C13A 119.7(3) . .
C14A C12A C11A 120.8(3) . .
C13A C12A C11A 119.5(3) . .
C17A C13A C12A 118.0(3) . .
C17A C13A C8A 123.3(3) . .
C12A C13A C8A 118.6(3) . .
C15A C14A C12A 121.0(3) . .
C15A C14A H14A 119.5 . .
C12A C14A H14A 119.5 . .
C14A C15A C16A 119.5(4) . .
C14A C15A H15A 120.3 . .
C16A C15A H15A 120.3 . .
C17A C16A C15A 120.9(4) . .
C17A C16A H16A 119.6 . .
C15A C16A H16A 119.6 . .
C16A C17A C13A 120.7(3) . .
C16A C17A H17A 119.6 . .
C13A C17A H17A 119.6 . .
N1B C1B C2B 110.0(3) . .
N1B C1B C4B 122.8(3) . .
C2B C1B C4B 127.3(3) . .
C3B C2B C1B 106.5(3) . .
C3B C2B H2B 126.8 . .
C1B C2B H2B 126.8 . .
N2B C3B C2B 106.3(3) . .
N2B C3B C5B 122.9(3) . .
C2B C3B C5B 130.7(3) . .
C1B C4B H4B1 109.5 . .
C1B C4B H4B2 109.5 . .
H4B1 C4B H4B2 109.5 . .
C1B C4B H4B3 109.5 . .
H4B1 C4B H4B3 109.5 . .
H4B2 C4B H4B3 109.5 . .
C3B C5B H5B1 109.5 . .
C3B C5B H5B2 109.5 . .
H5B1 C5B H5B2 109.5 . .
C3B C5B H5B3 109.5 . .
H5B1 C5B H5B3 109.5 . .
H5B2 C5B H5B3 109.5 . .
N2B C6B N3B 107.7(3) . .
N2B C6B H6B1 110.2 . .
N3B C6B H6B1 110.2 . .
N2B C6B H6B2 110.2 . .
N3B C6B H6B2 110.2 . .
H6B1 C6B H6B2 108.5 . .
N3B C7B C8B 113.5(3) . .
N3B C7B H7B1 108.9 . .
C8B C7B H7B1 108.9 . .
N3B C7B H7B2 108.9 . .
C8B C7B H7B2 108.9 . .
H7B1 C7B H7B2 107.7 . .
C9B C8B C13B 119.5(3) . .
C9B C8B C7B 120.5(3) . .
C13B C8B C7B 119.9(3) . .
C8B C9B C10B 121.6(3) . .
C8B C9B H9B 119.2 . .
C10B C9B H9B 119.2 . .
C11B C10B C9B 119.8(3) . .
C11B C10B H10B 120.1 . .
C9B C10B H10B 120.1 . .
C10B C11B C12B 120.9(3) . .
C10B C11B H11B 119.6 . .
C12B C11B H11B 119.6 . .
C11B C12B C14B 121.6(3) . .
C11B C12B C13B 119.4(3) . .
C14B C12B C13B 119.0(3) . .
C17B C13B C12B 118.4(3) . .
C17B C13B C8B 122.8(3) . .
C12B C13B C8B 118.8(3) . .
C15B C14B C12B 121.2(3) . .
C15B C14B H14B 119.4 . .
C12B C14B H14B 119.4 . .
C14B C15B C16B 120.1(4) . .
C14B C15B H15B 120.0 . .
C16B C15B H15B 120.0 . .
C17B C16B C15B 119.9(4) . .
C17B C16B H16B 120.0 . .
C15B C16B H16B 120.0 . .
C16B C17B C13B 121.4(3) . .
C16B C17B H17B 119.3 . .
C13B C17B H17B 119.3 . .

loop_
_geom_bond_atom_site_label_1
_geom_bond_atom_site_label_2
_geom_bond_distance
_geom_bond_site_symmetry_2
CuA N4 1.953(3) .
CuA N1A 1.985(3) .
CuA N7 2.015(3) .
CuA N3A 2.069(3) .
CuA N12 2.351(3) 1_655
CuB N10 1.944(3) .
CuB N1B 2.002(3) .
CuB N13 2.002(3) .
CuB N3B 2.103(3) .
CuB N4 2.327(3) .
N1A C1A 1.338(4) .
N1A N2A 1.369(4) .
N2A C3A 1.361(4) .
N2A C6A 1.465(4) .
N3A C6A 1.460(4) .
N3A C7A 1.493(4) .
N3A H3A 0.934(10) .
N4 N5 1.209(4) .
N5 N6 1.152(5) .
N7 N8 1.207(5) .
N8 N9 1.161(5) .
N10 N11 1.193(4) .
N11 N12 1.161(4) .
N12 CuA 2.351(3) 1_455
N13 N14 1.192(5) .
N14 N15 1.159(5) .
N1B C1B 1.339(4) .
N1B N2B 1.370(4) .
N2B C3B 1.353(4) .
N2B C6B 1.454(4) .
N3B C6B 1.467(4) .
N3B C7B 1.496(4) .
N3B H3B 0.95(4) .
C1A C2A 1.413(5) .
C1A C4A 1.496(5) .
C2A C3A 1.372(5) .
C2A H2A 0.9500 .
C3A C5A 1.496(5) .
C4A H4A1 0.9800 .
C4A H4A2 0.9800 .
C4A H4A3 0.9800 .
C5A H5A1 0.9800 .
C5A H5A2 0.9800 .
C5A H5A3 0.9800 .
C6A H6A1 0.9900 .
C6A H6A2 0.9900 .
C7A C8A 1.508(4) .
C7A H7A1 0.9900 .
C7A H7A2 0.9900 .
C8A C9A 1.376(5) .
C8A C13A 1.437(5) .
C9A C10A 1.419(5) .
C9A H9A 0.9500 .
C10A C11A 1.362(6) .
C10A H10A 0.9500 .
C11A C12A 1.427(5) .
C11A H11A 0.9500 .
C12A C14A 1.413(5) .
C12A C13A 1.424(4) .
C13A C17A 1.422(5) .
C14A C15A 1.372(6) .
C14A H14A 0.9500 .
C15A C16A 1.414(6) .
C15A H15A 0.9500 .
C16A C17A 1.376(5) .
C16A H16A 0.9500 .
C17A H17A 0.9500 .
C1B C2B 1.405(5) .
C1B C4B 1.505(5) .
C2B C3B 1.376(5) .
C2B H2B 0.9500 .
C3B C5B 1.489(5) .
C4B H4B1 0.9800 .
C4B H4B2 0.9800 .
C4B H4B3 0.9800 .
C5B H5B1 0.9800 .
C5B H5B2 0.9800 .
C5B H5B3 0.9800 .
C6B H6B1 0.9900 .
C6B H6B2 0.9900 .
C7B C8B 1.505(5) .
C7B H7B1 0.9900 .
C7B H7B2 0.9900 .
C8B C9B 1.379(5) .
C8B C13B 1.432(5) .
C9B C10B 1.409(5) .
C9B H9B 0.9500 .
C10B C11B 1.375(5) .
C10B H10B 0.9500 .
C11B C12B 1.416(5) .
C11B H11B 0.9500 .
C12B C14B 1.417(5) .
C12B C13B 1.429(5) .
C13B C17B 1.416(5) .
C14B C15B 1.365(6) .
C14B H14B 0.9500 .
C15B C16B 1.422(6) .
C15B H15B 0.9500 .
C16B C17B 1.371(6) .
C16B H16B 0.9500 .
C17B H17B 0.9500 .
